data_9013575
loop_
_publ_author_name
'Kyono, A.'

_publ_section_title
;Molecular conformation and anion configuration variations for As4S4 and
 As4Se4 in an anion-substituted solid solution Locality: synthetic Note:
 S1Se1-7
;
_journal_name_full 'American Mineralogist'
_journal_page_first 451
_journal_page_last 460
_journal_paper_doi 10.2138/am.2009.3075
_journal_volume 94
_journal_year 2009
_chemical_compound_source Synthetic
_chemical_formula_sum 'As S0.602 Se0.397'
_chemical_name_mineral Realgar
_space_group_IT_number 14
_symmetry_space_group_name_Hall '-P 2yn'
_symmetry_space_group_name_H-M 'P 1 21/n 1'
_cell_angle_alpha 90
_cell_angle_beta 106.491
_cell_angle_gamma 90
_cell_length_a 9.4601
_cell_length_b 13.6323
_cell_length_c 6.6492
_cell_volume 822.226
_database_code_amcsd 0004865
_exptl_crystal_density_diffrn 4.059
_cod_original_cell_volume 822.227
_cod_original_formula_sum 'As (S.602 Se.397)'
_cod_database_code 9013575

loop_
_space_group_symop_operation_xyz
x,y,z
1/2+x,1/2-y,1/2+z
1/2-x,1/2+y,1/2-z
-x,-y,-z

loop_
_atom_site_aniso_label
_atom_site_aniso_U_11
_atom_site_aniso_U_22
_atom_site_aniso_U_33
_atom_site_aniso_U_12
_atom_site_aniso_U_13
_atom_site_aniso_U_23
As1 0.01780 0.02010 0.02430 -0.00360 0.00130 -0.00340
As2 0.01260 0.02430 0.02830 -0.00090 0.00700 0.00030
As3 0.01560 0.02840 0.01940 -0.00050 0.00140 -0.00280
As4 0.01410 0.02590 0.02790 0.00470 0.00080 0.00230
SX1 0.02290 0.02440 0.02880 0.00240 0.00780 0.00060
SeX1 0.02290 0.02440 0.02880 0.00240 0.00780 0.00060
SX2 0.01810 0.02910 0.02880 -0.00220 0.00600 0.00150
SeX2 0.01810 0.02910 0.02880 -0.00220 0.00600 0.00150
SX3 0.02430 0.02570 0.03040 0.00210 0.00730 0.00490
SeX3 0.02430 0.02570 0.03040 0.00210 0.00730 0.00490
SX4 0.01990 0.03360 0.03190 0.00410 0.01000 -0.00560
SeX4 0.01990 0.03360 0.03190 0.00410 0.01000 -0.00560

loop_
_atom_site_label
_atom_site_fract_x
_atom_site_fract_y
_atom_site_fract_z
_atom_site_occupancy
_atom_site_U_iso_or_equiv
_atom_site_type_symbol
_atom_site_attached_hydrogens
As1 0.11901 -0.02008 0.76074 1.00000 0.02170 As 0
As2 0.42392 0.14010 0.85871 1.00000 0.02140 As 0
As3 0.32214 0.12866 0.17684 1.00000 0.02180 As 0
As4 0.04006 0.16066 0.70982 1.00000 0.02370 As 0
SX1 0.34386 -0.00856 0.69767 0.57300 0.02520 S 0
SeX1 0.34386 -0.00856 0.69767 0.42700 0.02520 Se 0
SX2 0.21413 -0.02465 0.11873 0.52200 0.02550 S 0
SeX2 0.21413 -0.02465 0.11873 0.47800 0.02550 Se 0
SX3 0.24035 0.22828 0.63974 0.71400 0.02690 S 0
SeX3 0.24035 0.22828 0.63974 0.28600 0.02690 Se 0
SX4 0.10798 0.21351 0.05390 0.60100 0.02790 S 0
SeX4 0.10798 0.21351 0.05390 0.39900 0.02790 Se 0

loop_
_cod_changelog_entry_id
_cod_changelog_entry_author
_cod_changelog_entry_date
_cod_changelog_entry_text
1
;cod-tools version 3.8.0
Id: cif_guess_AMCSD_atom_types 9581 2023-05-17 12:35:41Z saulius
;
2023-05-23T09:24:48+03:00
;Derived atom types and hydrogen counts
from atom names that follow the AMCSD naming convention
(Wat == water, O-H == hydroxyl).
;

loop_
_cod_related_entry_id
_cod_related_entry_database
_cod_related_entry_code
1 AMCSD 0004865

_cell_formula_units_Z 16
